data_4076991
loop_
_publ_author_name
'Vicente, Jos\'e'
'Abad, Jos\'e-Antonio'
'Mart\'inez-Viviente, Elo\'isa'
'Jones, Peter G.'

_publ_section_title
;
 Study of the Reactivity of 2-Acetyl-, 2-Cyano-, 2-Formyl-, and
 2-Vinylphenyl Palladium(II) Complexes. Mono- and Triinsertion of an
 Isocyanide into the Pd&#x2212;C Bond. A 2-Cyanophenyl Palladium Complex
 as a Ligand
;
_journal_issue 21
_journal_name_full Organometallics
_journal_page_first 4454
_journal_paper_doi 10.1021/om020380s
_journal_volume 21
_journal_year 2002
_chemical_formula_sum 'C44.5 H44 Br Cl N4 O Pd'
_chemical_formula_weight 872.60
_chemical_name_systematic
;
 ?
;
_space_group_IT_number 2
_symmetry_cell_setting triclinic
_symmetry_space_group_name_Hall '-P 1'
_symmetry_space_group_name_H-M 'P -1'
_atom_sites_solution_hydrogens geom
_atom_sites_solution_primary Patterson
_atom_sites_solution_secondary difmap
_audit_creation_method SHELXL-97
_cell_angle_alpha 95.774(3)
_cell_angle_beta 92.752(3)
_cell_angle_gamma 98.372(3)
_cell_formula_units_Z 2
_cell_length_a 8.1189(6)
_cell_length_b 11.4137(8)
_cell_length_c 21.9267(14)
_cell_measurement_reflns_used 7838
_cell_measurement_temperature 143(2)
_cell_measurement_theta_max 28
_cell_measurement_theta_min 2
_cell_volume 1996.0(2)
_computing_cell_refinement 'Bruker SAINT'
_computing_data_collection 'Bruker SMART'
_computing_data_reduction 'Bruker SAINT'
_computing_molecular_graphics 'Siemens XP'
_computing_publication_material SHELXL-97
_computing_structure_refinement 'SHELXL-97 (Sheldrick, 1997)'
_computing_structure_solution 'SHELXS-97 (Sheldrick, 1990)'
_diffrn_ambient_temperature 143(2)
_diffrn_detector_area_resol_mean 8.192
_diffrn_measured_fraction_theta_full 0.996
_diffrn_measured_fraction_theta_max 0.996
_diffrn_measurement_device_type 'Bruker SMART 1000 CCD'
_diffrn_measurement_method '\w- and \f-scan'
_diffrn_radiation_monochromator graphite
_diffrn_radiation_source 'fine-focus sealed tube'
_diffrn_radiation_type MoK\a
_diffrn_radiation_wavelength 0.71073
_diffrn_reflns_av_R_equivalents 0.0452
_diffrn_reflns_av_sigmaI/netI 0.0331
_diffrn_reflns_limit_h_max 11
_diffrn_reflns_limit_h_min -11
_diffrn_reflns_limit_k_max 16
_diffrn_reflns_limit_k_min -16
_diffrn_reflns_limit_l_max 30
_diffrn_reflns_limit_l_min -30
_diffrn_reflns_number 39038
_diffrn_reflns_theta_full 30.00
_diffrn_reflns_theta_max 30.03
_diffrn_reflns_theta_min 1.81
_exptl_absorpt_coefficient_mu 1.572
_exptl_absorpt_correction_T_max 0.7743
_exptl_absorpt_correction_T_min 0.6505
_exptl_absorpt_correction_type numerical
_exptl_absorpt_process_details XPREP
_exptl_crystal_colour orange
_exptl_crystal_density_diffrn 1.452
_exptl_crystal_density_method 'not measured'
_exptl_crystal_description tablet
_exptl_crystal_F_000 890
_exptl_crystal_size_max 0.29
_exptl_crystal_size_mid 0.28
_exptl_crystal_size_min 0.20
_refine_diff_density_max 0.687
_refine_diff_density_min -0.890
_refine_diff_density_rms 0.085
_refine_ls_extinction_method none
_refine_ls_goodness_of_fit_ref 1.050
_refine_ls_hydrogen_treatment 'rigid methyls, others riding'
_refine_ls_matrix_type full
_refine_ls_number_parameters 496
_refine_ls_number_reflns 11633
_refine_ls_number_restraints 468
_refine_ls_restrained_S_all 1.045
_refine_ls_R_factor_all 0.0343
_refine_ls_R_factor_gt 0.0287
_refine_ls_shift/su_max 0.017
_refine_ls_shift/su_mean 0.001
_refine_ls_structure_factor_coef Fsqd
_refine_ls_weighting_details 'calc w=1/[\s^2^(Fo^2^)+(0.0417P)^2^+0.3591P] where P=(Fo^2^+2Fc^2^)/3'
_refine_ls_weighting_scheme calc
_refine_ls_wR_factor_gt 0.0708
_refine_ls_wR_factor_ref 0.0733
_reflns_number_gt 10250
_reflns_number_total 11633
_reflns_threshold_expression >2sigma(I)
_cod_data_source_file om020380s.cif
_cod_data_source_block piex
_cod_original_formula_sum 'C44.50 H44 Br Cl N4 O Pd'
_cod_database_code 4076991

loop_
_symmetry_equiv_pos_as_xyz
'x, y, z'
'-x, -y, -z'

loop_
_atom_site_label
_atom_site_type_symbol
_atom_site_fract_x
_atom_site_fract_y
_atom_site_fract_z
_atom_site_U_iso_or_equiv
_atom_site_adp_type
_atom_site_occupancy
_atom_site_symmetry_multiplicity
_atom_site_calc_flag
_atom_site_refinement_flags
_atom_site_disorder_group
Pd Pd 0.359144(13) 0.515014(10) 0.203959(5) 0.01654(4) Uani 1 1 d . .
Br Br 0.19367(2) 0.356062(15) 0.126277(7) 0.02723(4) Uani 1 1 d . .
N2 N 0.39879(14) 0.65900(11) 0.14942(5) 0.0176(2) Uani 1 1 d U .
N3 N 0.43076(17) 0.83476(11) 0.28364(6) 0.0223(3) Uani 1 1 d U .
N4 N 0.62451(16) 0.62430(11) 0.30248(6) 0.0196(2) Uani 1 1 d U .
N5 N 0.26872(17) 0.35670(12) 0.30666(6) 0.0227(3) Uani 1 1 d U .
O O 0.77810(15) 0.80656(11) 0.20192(6) 0.0288(2) Uani 1 1 d U .
C10 C 0.45667(17) 0.75975(13) 0.18068(7) 0.0187(3) Uani 1 1 d U .
C11 C 0.4800(2) 0.88033(14) 0.15917(7) 0.0229(3) Uani 1 1 d U .
C12 C 0.6337(2) 0.95681(15) 0.17037(8) 0.0273(3) Uani 1 1 d U .
C13 C 0.6436(3) 1.07355(17) 0.15505(10) 0.0406(4) Uani 1 1 d U .
H13 H 0.7467 1.1257 0.1621 0.049 Uiso 1 1 calc R .
C14 C 0.5063(3) 1.1147(2) 0.12976(12) 0.0509(6) Uani 1 1 d U .
H14 H 0.5152 1.1945 0.1199 0.061 Uiso 1 1 calc R .
C15 C 0.3562(3) 1.0393(2) 0.11899(12) 0.0465(5) Uani 1 1 d U .
H15 H 0.2618 1.0673 0.1017 0.056 Uiso 1 1 calc R .
C16 C 0.3425(2) 0.92253(17) 0.13334(9) 0.0326(4) Uani 1 1 d U .
H16 H 0.2390 0.8711 0.1255 0.039 Uiso 1 1 calc R .
C17 C 0.7820(2) 0.91219(16) 0.19699(8) 0.0284(3) Uani 1 1 d U .
C18 C 0.9364(3) 0.9991(2) 0.21857(12) 0.0466(5) Uani 1 1 d U .
H18A H 1.0232 0.9558 0.2335 0.056 Uiso 1 1 calc R .
H18B H 0.9101 1.0559 0.2519 0.056 Uiso 1 1 calc R .
H18C H 0.9762 1.0422 0.1844 0.056 Uiso 1 1 calc R .
C21 C 0.34660(18) 0.65340(14) 0.08492(6) 0.0198(3) Uani 1 1 d U .
C22 C 0.46572(19) 0.65322(15) 0.04119(7) 0.0223(3) Uani 1 1 d U .
C23 C 0.4108(2) 0.64916(17) -0.02036(7) 0.0286(3) Uani 1 1 d U .
H23 H 0.4892 0.6494 -0.0512 0.034 Uiso 1 1 calc R .
C24 C 0.2420(2) 0.64473(18) -0.03705(8) 0.0313(4) Uani 1 1 d U .
H24 H 0.2063 0.6437 -0.0790 0.038 Uiso 1 1 calc R .
C25 C 0.1265(2) 0.64191(17) 0.00726(8) 0.0297(4) Uani 1 1 d U .
H25 H 0.0115 0.6372 -0.0047 0.036 Uiso 1 1 calc R .
C26 C 0.17622(19) 0.64584(15) 0.06926(7) 0.0231(3) Uani 1 1 d U .
C27 C 0.6473(2) 0.65748(18) 0.05956(8) 0.0302(4) Uani 1 1 d U .
H27A H 0.6937 0.7378 0.0783 0.036 Uiso 1 1 calc R .
H27B H 0.7072 0.6374 0.0231 0.036 Uiso 1 1 calc R .
H27C H 0.6594 0.6001 0.0892 0.036 Uiso 1 1 calc R .
C28 C 0.0488(2) 0.64359(18) 0.11702(8) 0.0291(3) Uani 1 1 d U .
H28A H 0.1024 0.6352 0.1570 0.035 Uiso 1 1 calc R .
H28B H -0.0402 0.5761 0.1056 0.035 Uiso 1 1 calc R .
H28C H 0.0014 0.7180 0.1195 0.035 Uiso 1 1 calc R .
C30 C 0.47454(18) 0.75124(13) 0.24823(7) 0.0183(3) Uani 1 1 d U .
C31 C 0.4046(2) 0.82309(14) 0.34644(7) 0.0246(3) Uani 1 1 d U .
C32 C 0.5285(3) 0.87393(16) 0.39162(8) 0.0331(4) Uani 1 1 d U .
C33 C 0.4884(3) 0.87172(18) 0.45311(9) 0.0442(5) Uani 1 1 d U .
H33 H 0.5711 0.9037 0.4849 0.053 Uiso 1 1 calc R .
C34 C 0.3318(4) 0.82417(18) 0.46842(9) 0.0472(6) Uani 1 1 d U .
H34 H 0.3071 0.8248 0.5104 0.057 Uiso 1 1 calc R .
C35 C 0.2110(3) 0.77570(17) 0.42291(9) 0.0412(5) Uani 1 1 d U .
H35 H 0.1034 0.7433 0.4339 0.049 Uiso 1 1 calc R .
C36 C 0.2441(2) 0.77336(15) 0.36093(8) 0.0302(4) Uani 1 1 d U .
C37 C 0.6973(3) 0.9259(2) 0.37380(10) 0.0445(5) Uani 1 1 d U .
H37A H 0.7511 0.8626 0.3532 0.053 Uiso 1 1 calc R .
H37B H 0.7659 0.9626 0.4107 0.053 Uiso 1 1 calc R .
H37C H 0.6854 0.9863 0.3458 0.053 Uiso 1 1 calc R .
C38 C 0.1115(2) 0.72196(18) 0.31123(9) 0.0368(4) Uani 1 1 d U .
H38A H 0.0058 0.6989 0.3298 0.044 Uiso 1 1 calc R .
H38B H 0.1448 0.6517 0.2885 0.044 Uiso 1 1 calc R .
H38C H 0.0976 0.7818 0.2831 0.044 Uiso 1 1 calc R .
C40 C 0.50933(18) 0.63211(13) 0.26300(6) 0.0175(3) Uani 1 1 d U .
C41 C 0.66447(18) 0.51398(13) 0.31798(7) 0.0204(3) Uani 1 1 d U .
C42 C 0.6426(2) 0.48819(15) 0.37875(7) 0.0255(3) Uani 1 1 d U .
C43 C 0.6756(2) 0.37878(17) 0.39506(9) 0.0350(4) Uani 1 1 d U .
H43 H 0.6549 0.3582 0.4352 0.042 Uiso 1 1 calc R .
C44 C 0.7381(3) 0.29996(17) 0.35369(10) 0.0402(5) Uani 1 1 d U .
H44 H 0.7583 0.2250 0.3651 0.048 Uiso 1 1 calc R .
C45 C 0.7712(3) 0.33029(16) 0.29539(9) 0.0357(4) Uani 1 1 d U .
H45 H 0.8198 0.2772 0.2680 0.043 Uiso 1 1 calc R .
C46 C 0.7348(2) 0.43748(15) 0.27594(8) 0.0254(3) Uani 1 1 d U .
C47 C 0.5862(3) 0.5790(2) 0.42468(8) 0.0388(4) Uani 1 1 d U .
H47A H 0.5744 0.5464 0.4642 0.047 Uiso 1 1 calc R .
H47B H 0.4786 0.5982 0.4098 0.047 Uiso 1 1 calc R .
H47C H 0.6691 0.6514 0.4299 0.047 Uiso 1 1 calc R .
C48 C 0.7728(2) 0.46908(19) 0.21275(8) 0.0344(4) Uani 1 1 d U .
H48A H 0.8661 0.4302 0.1985 0.041 Uiso 1 1 calc R .
H48B H 0.8028 0.5557 0.2139 0.041 Uiso 1 1 calc R .
H48C H 0.6743 0.4420 0.1845 0.041 Uiso 1 1 calc R .
C50 C 0.31188(19) 0.41210(14) 0.26777(7) 0.0210(3) Uani 1 1 d U .
C51 C 0.22080(19) 0.28492(14) 0.35256(7) 0.0226(3) Uani 1 1 d U .
C52 C 0.2501(2) 0.16651(15) 0.34419(9) 0.0295(3) Uani 1 1 d U .
C53 C 0.1993(3) 0.09521(19) 0.38997(11) 0.0438(5) Uani 1 1 d U .
H53 H 0.2161 0.0142 0.3863 0.053 Uiso 1 1 calc R .
C54 C 0.1249(3) 0.1410(2) 0.44049(11) 0.0491(6) Uani 1 1 d U .
H54 H 0.0902 0.0908 0.4710 0.059 Uiso 1 1 calc R .
C55 C 0.1001(3) 0.2586(2) 0.44751(9) 0.0423(5) Uani 1 1 d U .
H55 H 0.0500 0.2882 0.4830 0.051 Uiso 1 1 calc R .
C56 C 0.1476(2) 0.33473(16) 0.40327(8) 0.0292(3) Uani 1 1 d U .
C57 C 0.3340(3) 0.12247(17) 0.28882(11) 0.0413(5) Uani 1 1 d U .
H57A H 0.3361 0.0368 0.2886 0.050 Uiso 1 1 calc R .
H57B H 0.4485 0.1646 0.2901 0.050 Uiso 1 1 calc R .
H57C H 0.2722 0.1372 0.2515 0.050 Uiso 1 1 calc R .
C58 C 0.1192(3) 0.46173(19) 0.40946(10) 0.0422(5) Uani 1 1 d U .
H58A H 0.2238 0.5135 0.4042 0.051 Uiso 1 1 calc R .
H58B H 0.0806 0.4824 0.4503 0.051 Uiso 1 1 calc R .
H58C H 0.0347 0.4726 0.3779 0.051 Uiso 1 1 calc R .
C99 C -0.0629(13) 0.0756(7) 0.0199(4) 0.0408(19) Uiso 0.295(5) 1 d PDU 1
H99A H -0.0168 0.1350 0.0548 0.049 Uiso 0.295(5) 1 calc PR 1
H99B H -0.1712 0.0948 0.0044 0.049 Uiso 0.295(5) 1 calc PR 1
Cl Cl 0.0852(2) 0.0713(2) -0.04194(8) 0.0663(9) Uani 0.589(11) 1 d PDU 1
C99' C -0.031(4) 0.0825(16) 0.0162(10) 0.100(8) Uiso 0.205(5) 1 d PDU 2
H99C H -0.1418 0.1026 0.0115 0.120 Uiso 0.205(5) 1 d PR 2
H99D H 0.0208 0.1250 0.0538 0.120 Uiso 0.205(5) 1 d PR 2
Cl' Cl 0.0829(11) 0.0513(9) -0.0502(4) 0.230(5) Uani 0.411(11) 1 d PDU 2

loop_
_atom_site_aniso_label
_atom_site_aniso_U_11
_atom_site_aniso_U_22
_atom_site_aniso_U_33
_atom_site_aniso_U_23
_atom_site_aniso_U_13
_atom_site_aniso_U_12
Pd 0.01704(5) 0.01864(6) 0.01437(5) 0.00295(4) 0.00038(4) 0.00350(4)
Br 0.02710(8) 0.02894(9) 0.02366(8) -0.00246(6) -0.00511(6) 0.00349(6)
N2 0.0148(5) 0.0251(6) 0.0143(5) 0.0052(4) 0.0011(4) 0.0054(5)
N3 0.0282(6) 0.0192(6) 0.0205(6) 0.0040(5) 0.0030(5) 0.0049(5)
N4 0.0226(6) 0.0204(6) 0.0164(5) 0.0033(4) 0.0007(5) 0.0043(5)
N5 0.0233(6) 0.0216(6) 0.0228(6) 0.0048(5) 0.0004(5) 0.0011(5)
O 0.0247(5) 0.0293(6) 0.0329(6) 0.0055(5) 0.0015(5) 0.0048(5)
C10 0.0161(6) 0.0233(7) 0.0184(6) 0.0060(5) 0.0027(5) 0.0061(5)
C11 0.0261(7) 0.0225(7) 0.0226(7) 0.0088(5) 0.0051(6) 0.0061(6)
C12 0.0293(8) 0.0244(8) 0.0297(8) 0.0087(6) 0.0058(6) 0.0036(6)
C13 0.0414(10) 0.0274(9) 0.0546(12) 0.0172(8) 0.0090(9) 0.0005(8)
C14 0.0562(13) 0.0321(10) 0.0704(16) 0.0288(10) 0.0077(12) 0.0088(9)
C15 0.0445(11) 0.0388(11) 0.0626(14) 0.0265(10) -0.0004(10) 0.0146(9)
C16 0.0301(8) 0.0317(9) 0.0399(10) 0.0159(7) 0.0009(7) 0.0099(7)
C17 0.0254(7) 0.0303(8) 0.0288(8) 0.0044(6) 0.0038(6) -0.0001(6)
C18 0.0344(10) 0.0392(11) 0.0622(14) 0.0078(10) -0.0073(10) -0.0063(9)
C21 0.0186(6) 0.0276(7) 0.0149(6) 0.0055(5) 0.0007(5) 0.0073(6)
C22 0.0190(6) 0.0299(8) 0.0194(7) 0.0053(6) 0.0027(5) 0.0064(6)
C23 0.0289(8) 0.0407(9) 0.0189(7) 0.0065(6) 0.0059(6) 0.0103(7)
C24 0.0309(8) 0.0472(10) 0.0173(7) 0.0062(7) -0.0021(6) 0.0101(8)
C25 0.0223(7) 0.0454(10) 0.0228(8) 0.0070(7) -0.0039(6) 0.0093(7)
C26 0.0178(6) 0.0336(8) 0.0195(7) 0.0064(6) 0.0012(5) 0.0069(6)
C27 0.0181(7) 0.0473(10) 0.0265(8) 0.0038(7) 0.0045(6) 0.0091(7)
C28 0.0175(7) 0.0461(10) 0.0259(8) 0.0083(7) 0.0032(6) 0.0087(7)
C30 0.0180(6) 0.0189(6) 0.0183(6) 0.0044(5) 0.0008(5) 0.0022(5)
C31 0.0388(8) 0.0176(7) 0.0195(7) 0.0024(5) 0.0051(6) 0.0098(6)
C32 0.0509(11) 0.0231(8) 0.0256(8) -0.0025(6) -0.0014(7) 0.0109(7)
C33 0.0789(15) 0.0311(9) 0.0236(8) -0.0057(7) -0.0056(9) 0.0200(10)
C34 0.0921(18) 0.0333(10) 0.0221(8) 0.0054(7) 0.0176(10) 0.0227(11)
C35 0.0685(14) 0.0268(9) 0.0338(10) 0.0084(7) 0.0268(9) 0.0149(9)
C36 0.0437(10) 0.0222(7) 0.0284(8) 0.0062(6) 0.0133(7) 0.0113(7)
C37 0.0462(11) 0.0380(11) 0.0448(11) -0.0066(9) -0.0088(9) 0.0022(9)
C38 0.0347(9) 0.0367(10) 0.0406(10) 0.0069(8) 0.0114(8) 0.0058(8)
C40 0.0191(6) 0.0199(6) 0.0145(6) 0.0041(5) 0.0035(5) 0.0042(5)
C41 0.0194(6) 0.0198(7) 0.0217(7) 0.0045(5) -0.0038(5) 0.0020(5)
C42 0.0242(7) 0.0295(8) 0.0237(7) 0.0093(6) -0.0025(6) 0.0036(6)
C43 0.0363(9) 0.0339(9) 0.0360(9) 0.0187(7) -0.0065(7) 0.0019(8)
C44 0.0475(11) 0.0225(8) 0.0503(12) 0.0109(8) -0.0162(9) 0.0061(8)
C45 0.0410(10) 0.0255(8) 0.0402(10) -0.0024(7) -0.0113(8) 0.0127(7)
C46 0.0246(7) 0.0252(8) 0.0261(7) 0.0002(6) -0.0047(6) 0.0066(6)
C47 0.0472(11) 0.0514(12) 0.0225(8) 0.0108(8) 0.0060(8) 0.0176(9)
C48 0.0355(9) 0.0448(10) 0.0259(8) 0.0009(7) 0.0055(7) 0.0173(8)
C50 0.0225(7) 0.0204(7) 0.0197(6) 0.0010(5) -0.0007(5) 0.0033(6)
C51 0.0222(7) 0.0217(7) 0.0235(7) 0.0079(5) -0.0007(6) -0.0012(6)
C52 0.0235(7) 0.0223(7) 0.0423(10) 0.0087(7) -0.0020(7) -0.0003(6)
C53 0.0374(10) 0.0310(10) 0.0644(14) 0.0263(9) -0.0043(9) -0.0018(8)
C54 0.0394(11) 0.0588(14) 0.0516(13) 0.0388(11) 0.0003(9) -0.0058(10)
C55 0.0362(10) 0.0619(13) 0.0282(9) 0.0151(9) 0.0066(8) -0.0034(9)
C56 0.0269(8) 0.0336(9) 0.0257(8) 0.0051(6) 0.0019(6) -0.0011(7)
C57 0.0370(10) 0.0258(9) 0.0596(13) -0.0038(8) 0.0044(9) 0.0053(8)
C58 0.0434(11) 0.0376(10) 0.0446(11) -0.0045(8) 0.0140(9) 0.0052(9)
Cl 0.0639(11) 0.0798(11) 0.0533(11) 0.0340(6) 0.0090(6) -0.0161(7)
Cl' 0.232(7) 0.178(6) 0.269(9) -0.029(6) 0.114(6) -0.003(5)

loop_
_atom_type_symbol
_atom_type_description
_atom_type_scat_dispersion_real
_atom_type_scat_dispersion_imag
_atom_type_scat_source
C C 0.0033 0.0016 'International Tables Vol C Tables 4.2.6.8 and 6.1.1.4'
H H 0.0000 0.0000 'International Tables Vol C Tables 4.2.6.8 and 6.1.1.4'
N N 0.0061 0.0033 'International Tables Vol C Tables 4.2.6.8 and 6.1.1.4'
O O 0.0106 0.0060 'International Tables Vol C Tables 4.2.6.8 and 6.1.1.4'
Br Br -0.2901 2.4595 'International Tables Vol C Tables 4.2.6.8 and 6.1.1.4'
Pd Pd -0.9988 1.0072 'International Tables Vol C Tables 4.2.6.8 and 6.1.1.4'
Cl Cl 0.1484 0.1585 'International Tables Vol C Tables 4.2.6.8 and 6.1.1.4'

loop_
_exptl_crystal_face_index_h
_exptl_crystal_face_index_k
_exptl_crystal_face_index_l
_exptl_crystal_face_perp_dist
0.00 1.00 0.00 0.1560
0.00 0.00 -1.00 0.1210
0.00 0.00 1.00 0.1230
-1.00 0.00 1.00 0.1000
1.00 0.00 -1.00 0.1320
0.00 -1.00 1.00 0.1270
0.00 1.00 -1.00 0.1450

loop_
_geom_angle_atom_site_label_1
_geom_angle_atom_site_label_2
_geom_angle_atom_site_label_3
_geom_angle
_geom_angle_site_symmetry_1
C50 Pd C40 90.54(6) .
C50 Pd N2 166.75(6) .
C40 Pd N2 80.72(5) .
C50 Pd Br 89.47(4) .
C40 Pd Br 174.19(4) .
N2 Pd Br 100.23(3) .
C10 N2 C21 120.62(13) .
C10 N2 Pd 113.57(10) .
C21 N2 Pd 125.28(10) .
C30 N3 C31 121.78(13) .
C40 N4 C41 122.88(13) .
C50 N5 C51 177.04(16) .
N2 C10 C11 128.14(14) .
N2 C10 C30 112.90(13) .
C11 C10 C30 118.17(13) .
C16 C11 C12 119.58(15) .
C16 C11 C10 119.09(14) .
C12 C11 C10 120.98(14) .
C13 C12 C11 118.61(17) .
C13 C12 C17 121.32(16) .
C11 C12 C17 120.06(15) .
C14 C13 C12 121.36(19) .
C15 C14 C13 119.64(19) .
C14 C15 C16 120.4(2) .
C15 C16 C11 120.40(18) .
O C17 C12 120.44(15) .
O C17 C18 120.11(17) .
C12 C17 C18 119.45(16) .
C22 C21 C26 122.70(14) .
C22 C21 N2 119.51(13) .
C26 C21 N2 117.78(12) .
C21 C22 C23 117.80(14) .
C21 C22 C27 121.25(14) .
C23 C22 C27 120.94(14) .
C24 C23 C22 120.58(15) .
C25 C24 C23 120.22(15) .
C24 C25 C26 120.98(15) .
C25 C26 C21 117.68(14) .
C25 C26 C28 120.31(14) .
C21 C26 C28 122.01(14) .
N3 C30 C40 128.68(13) .
N3 C30 C10 117.12(13) .
C40 C30 C10 112.92(12) .
C32 C31 C36 122.22(15) .
C32 C31 N3 119.88(15) .
C36 C31 N3 117.38(15) .
C31 C32 C33 117.28(19) .
C31 C32 C37 120.16(16) .
C33 C32 C37 122.55(19) .
C34 C33 C32 121.5(2) .
C33 C34 C35 120.04(17) .
C34 C35 C36 121.2(2) .
C35 C36 C31 117.75(19) .
C35 C36 C38 121.15(18) .
C31 C36 C38 121.09(15) .
N4 C40 C30 120.27(13) .
N4 C40 Pd 134.44(11) .
C30 C40 Pd 105.01(10) .
C46 C41 C42 121.27(15) .
C46 C41 N4 121.42(14) .
C42 C41 N4 117.15(14) .
C43 C42 C41 118.67(16) .
C43 C42 C47 121.50(16) .
C41 C42 C47 119.82(15) .
C44 C43 C42 120.83(17) .
C43 C44 C45 119.90(17) .
C44 C45 C46 121.52(18) .
C45 C46 C41 117.49(16) .
C45 C46 C48 120.69(16) .
C41 C46 C48 121.81(15) .
N5 C50 Pd 172.59(14) .
N5 C51 C56 118.52(15) .
N5 C51 C52 117.02(15) .
C56 C51 C52 124.46(15) .
C53 C52 C51 116.43(18) .
C53 C52 C57 123.22(18) .
C51 C52 C57 120.34(16) .
C54 C53 C52 120.8(2) .
C53 C54 C55 121.12(18) .
C54 C55 C56 121.0(2) .
C51 C56 C55 116.17(18) .
C51 C56 C58 121.92(16) .
C55 C56 C58 121.90(18) .
Cl C99 Cl 103.4(4) 2
C99 Cl C99 76.6(4) 2
Cl' C99' Cl' 108.4(10) 2
C99' Cl' C99' 71.6(10) 2

loop_
_geom_bond_atom_site_label_1
_geom_bond_atom_site_label_2
_geom_bond_distance
_geom_bond_site_symmetry_2
Pd C50 1.9327(16) .
Pd C40 1.9936(15) .
Pd N2 2.1243(12) .
Pd Br 2.5390(2) .
N2 C10 1.2908(19) .
N2 C21 1.4491(18) .
N3 C30 1.2704(19) .
N3 C31 1.4198(19) .
N4 C40 1.2624(19) .
N4 C41 1.415(2) .
N5 C50 1.150(2) .
N5 C51 1.3949(19) .
O C17 1.217(2) .
C10 C11 1.489(2) .
C10 C30 1.496(2) .
C11 C16 1.396(2) .
C11 C12 1.411(2) .
C12 C13 1.399(2) .
C12 C17 1.490(2) .
C13 C14 1.385(3) .
C14 C15 1.381(3) .
C15 C16 1.390(3) .
C17 C18 1.505(3) .
C21 C22 1.394(2) .
C21 C26 1.397(2) .
C22 C23 1.395(2) .
C22 C27 1.502(2) .
C23 C24 1.394(2) .
C24 C25 1.382(2) .
C25 C26 1.394(2) .
C26 C28 1.506(2) .
C30 C40 1.492(2) .
C31 C32 1.396(3) .
C31 C36 1.408(3) .
C32 C33 1.404(3) .
C32 C37 1.498(3) .
C33 C34 1.378(4) .
C34 C35 1.379(3) .
C35 C36 1.396(2) .
C36 C38 1.505(3) .
C41 C46 1.404(2) .
C41 C42 1.407(2) .
C42 C43 1.392(2) .
C42 C47 1.506(3) .
C43 C44 1.379(3) .
C44 C45 1.386(3) .
C45 C46 1.402(2) .
C46 C48 1.501(2) .
C51 C56 1.396(2) .
C51 C52 1.402(2) .
C52 C53 1.395(3) .
C52 C57 1.499(3) .
C53 C54 1.380(4) .
C54 C55 1.380(4) .
C55 C56 1.398(3) .
C56 C58 1.494(3) .
C99 Cl 1.778(7) 2
C99 Cl 1.857(8) .
Cl C99 1.778(7) 2
C99' Cl' 1.770(14) 2
C99' Cl' 1.797(14) .
Cl' C99' 1.770(14) 2
